data_2202889
loop_
_publ_author_name
'Adrienne A. Thorn'
'Roger D. Willett'
'Brendan Twamley'

_publ_section_title
;
 <i>N</i>-Methylethylenediammonium tetraiodocadmium(II)
;
_journal_issue 9
_journal_name_full 'Acta Crystallographica Section E'
_journal_page_first m790
_journal_page_last m791
_journal_paper_doi 10.1107/S1600536803013965
_journal_volume 59
_journal_year 2003
_chemical_formula_iupac '(C3 H12 N2) [Cd I4]'
_chemical_formula_moiety 'C3 H12 N2 2+, Cd I4 2-'
_chemical_formula_sum 'C3 H12 Cd I4 N2'
_chemical_formula_weight 696.15
_chemical_name_common (MEDA)CdI4
_chemical_name_systematic
;
Methylethylenediamine tetraiodocadmium(II)
;
_space_group_IT_number 14
_symmetry_cell_setting monoclinic
_symmetry_space_group_name_Hall '-P 2ybc'
_symmetry_space_group_name_H-M 'P 1 21/c 1'
_atom_sites_solution_hydrogens geom
_atom_sites_solution_primary direct
_atom_sites_solution_secondary difmap
_audit_creation_method SHELXL-97
_cell_angle_alpha 90.00
_cell_angle_beta 100.55(3)
_cell_angle_gamma 90.00
_cell_formula_units_Z 4
_cell_length_a 8.4114(17)
_cell_length_b 10.891(2)
_cell_length_c 15.245(3)
_cell_measurement_reflns_used 7493
_cell_measurement_temperature 83(2)
_cell_measurement_theta_max 29.99
_cell_measurement_theta_min 2.46
_cell_volume 1373.0(5)
_computing_cell_refinement 'SAINT-Plus (Bruker, 2001)'
_computing_data_collection 'SMART (Bruker, 2002)'
_computing_data_reduction SAINT-Plus
_computing_molecular_graphics SHELXTL
_computing_publication_material SHELXTL
_computing_structure_refinement SHELXTL
_computing_structure_solution 'SHELXTL (Bruker, 2000)'
_diffrn_ambient_temperature 83(2)
_diffrn_detector_area_resol_mean 8.3
_diffrn_measured_fraction_theta_full 0.998
_diffrn_measured_fraction_theta_max 0.998
_diffrn_measurement_device_type 'Bruker/Siemens SMART APEX'
_diffrn_measurement_method \w
_diffrn_radiation_monochromator graphite
_diffrn_radiation_source 'normal-focus sealed tube'
_diffrn_radiation_type MoK\a
_diffrn_radiation_wavelength 0.71073
_diffrn_reflns_av_R_equivalents 0.0337
_diffrn_reflns_av_sigmaI/netI 0.0286
_diffrn_reflns_limit_h_max 10
_diffrn_reflns_limit_h_min -10
_diffrn_reflns_limit_k_max 12
_diffrn_reflns_limit_k_min -12
_diffrn_reflns_limit_l_max 18
_diffrn_reflns_limit_l_min -18
_diffrn_reflns_number 17982
_diffrn_reflns_theta_full 25.02
_diffrn_reflns_theta_max 25.02
_diffrn_reflns_theta_min 2.31
_diffrn_standards_decay_% <0.01
_diffrn_standards_number 0
_exptl_absorpt_coefficient_mu 10.541
_exptl_absorpt_correction_T_max 0.349
_exptl_absorpt_correction_T_min 0.189
_exptl_absorpt_correction_type multi-scan
_exptl_absorpt_process_details '(SADABS; Sheldrick, 1996)'
_exptl_crystal_colour colourless
_exptl_crystal_density_diffrn 3.368
_exptl_crystal_density_method 'not measured'
_exptl_crystal_description parallelepiped
_exptl_crystal_F_000 1216
_exptl_crystal_size_max 0.20
_exptl_crystal_size_mid 0.10
_exptl_crystal_size_min 0.10
_refine_diff_density_max 0.727
_refine_diff_density_min -0.555
_refine_ls_extinction_method none
_refine_ls_goodness_of_fit_ref 1.163
_refine_ls_hydrogen_treatment constr
_refine_ls_matrix_type full
_refine_ls_number_parameters 91
_refine_ls_number_reflns 2418
_refine_ls_number_restraints 0
_refine_ls_restrained_S_all 1.163
_refine_ls_R_factor_all 0.0206
_refine_ls_R_factor_gt 0.0191
_refine_ls_shift/su_max 0.001
_refine_ls_shift/su_mean <0.001
_refine_ls_structure_factor_coef Fsqd
_refine_ls_weighting_details 'calc w = 1/[\s^2^(Fo^2^)+(0.0117P)^2^+1.6835P] where P = (Fo^2^+2Fc^2^)/3'
_refine_ls_weighting_scheme calc
_refine_ls_wR_factor_gt 0.0445
_refine_ls_wR_factor_ref 0.0451
_reflns_number_gt 2320
_reflns_number_total 2418
_reflns_threshold_expression I>2\s(I)
_cod_data_source_file su6030.cif
_cod_data_source_block I
_cod_original_cell_volume 1372.9(5)
_cod_original_sg_symbol_H-M 'P 21/c'
_cod_database_code 2202889
_cod_database_fobs_code 2202889

loop_
_symmetry_equiv_pos_as_xyz
'x, y, z'
'-x, y+1/2, -z+1/2'
'-x, -y, -z'
'x, -y-1/2, z-1/2'

loop_
_atom_site_label
_atom_site_fract_x
_atom_site_fract_y
_atom_site_fract_z
_atom_site_U_iso_or_equiv
_atom_site_adp_type
_atom_site_calc_flag
_atom_site_refinement_flags
_atom_site_occupancy
_atom_site_disorder_assembly
_atom_site_disorder_group
_atom_site_type_symbol
I1 0.55976(3) 0.64731(2) 0.117641(18) 0.01312(8) Uani d . 1 . . I
I2 0.28271(4) 0.73130(2) -0.151147(18) 0.01452(8) Uani d . 1 . . I
I3 0.02767(3) 0.66525(2) 0.082419(18) 0.01467(8) Uani d . 1 . . I
I4 0.30761(3) 1.02492(2) 0.070747(18) 0.01433(8) Uani d . 1 . . I
Cd 0.29077(4) 0.77723(3) 0.02937(2) 0.01358(9) Uani d . 1 . . Cd
N4 -0.2360(5) 0.5680(3) -0.3291(2) 0.0141(8) Uani d . 1 . . N
H4A -0.2940 0.5185 -0.3724 0.017 Uiso calc R 1 . . H
H4B -0.2465 0.6474 -0.3500 0.017 Uiso calc R 1 . . H
N1 -0.3029(5) 0.6299(3) -0.0949(2) 0.0159(8) Uani d . 1 . . N
H1A -0.2525 0.6789 -0.0499 0.024 Uiso calc R 1 . . H
H1B -0.2960 0.5502 -0.0765 0.024 Uiso calc R 1 . . H
H1C -0.4088 0.6519 -0.1099 0.024 Uiso calc R 1 . . H
C2 -0.2235(6) 0.6438(4) -0.1739(3) 0.0136(9) Uani d . 1 . . C
H2A -0.1079 0.6209 -0.1580 0.016 Uiso calc R 1 . . H
H2B -0.2306 0.7302 -0.1944 0.016 Uiso calc R 1 . . H
C3 -0.3101(6) 0.5599(4) -0.2475(3) 0.0154(9) Uani d . 1 . . C
H3A -0.3042 0.4740 -0.2257 0.018 Uiso calc R 1 . . H
H3B -0.4256 0.5834 -0.2626 0.018 Uiso calc R 1 . . H
C5 -0.0622(6) 0.5326(4) -0.3172(3) 0.0189(10) Uani d . 1 . . C
H5A -0.0251 0.5407 -0.3742 0.028 Uiso calc R 1 . . H
H5B -0.0493 0.4473 -0.2967 0.028 Uiso calc R 1 . . H
H5C 0.0020 0.5865 -0.2728 0.028 Uiso calc R 1 . . H

loop_
_atom_site_aniso_label
_atom_site_aniso_U_11
_atom_site_aniso_U_22
_atom_site_aniso_U_33
_atom_site_aniso_U_12
_atom_site_aniso_U_13
_atom_site_aniso_U_23
I1 0.01160(16) 0.01238(14) 0.01524(15) -0.00037(10) 0.00213(12) 0.00101(10)
I2 0.01612(17) 0.01312(14) 0.01352(15) 0.00043(10) 0.00056(12) -0.00032(10)
I3 0.01207(17) 0.01566(14) 0.01564(16) -0.00155(10) 0.00082(12) 0.00176(10)
I4 0.01675(17) 0.01102(14) 0.01550(15) -0.00067(10) 0.00373(12) -0.00097(10)
Cd 0.01389(19) 0.01133(16) 0.01512(17) -0.00033(11) 0.00163(14) 0.00025(11)
N4 0.017(2) 0.0150(17) 0.0100(18) 0.0016(14) 0.0015(16) -0.0036(14)
N1 0.020(2) 0.0146(17) 0.0130(19) -0.0014(15) 0.0034(17) -0.0042(14)
C2 0.015(2) 0.014(2) 0.012(2) 0.0010(17) 0.0021(19) 0.0004(16)
C3 0.016(3) 0.016(2) 0.015(2) -0.0018(18) 0.0040(19) -0.0024(17)
C5 0.022(3) 0.015(2) 0.022(2) -0.0039(18) 0.009(2) -0.0031(18)

loop_
_atom_type_symbol
_atom_type_description
_atom_type_scat_dispersion_real
_atom_type_scat_dispersion_imag
_atom_type_scat_source
C C 0.0033 0.0016 'International Tables Vol C Tables 4.2.6.8 and 6.1.1.4'
H H 0.0000 0.0000 'International Tables Vol C Tables 4.2.6.8 and 6.1.1.4'
N N 0.0061 0.0033 'International Tables Vol C Tables 4.2.6.8 and 6.1.1.4'
Cd Cd -0.8075 1.2024 'International Tables Vol C Tables 4.2.6.8 and 6.1.1.4'
I I -0.4742 1.8119 'International Tables Vol C Tables 4.2.6.8 and 6.1.1.4'

loop_
_geom_angle_atom_site_label_1
_geom_angle_atom_site_label_2
_geom_angle_atom_site_label_3
_geom_angle
I4 Cd I3 111.857(17)
I4 Cd I2 113.023(13)
I3 Cd I2 109.43(3)
I4 Cd I1 112.36(2)
I3 Cd I1 104.813(19)
I2 Cd I1 104.82(3)
C5 N4 C3 115.6(3)
C5 N4 H4A 108.4
C3 N4 H4A 108.4
C5 N4 H4B 108.4
C3 N4 H4B 108.4
H4A N4 H4B 107.4
C2 N1 H1A 109.5
C2 N1 H1B 109.5
H1A N1 H1B 109.5
C2 N1 H1C 109.5
H1A N1 H1C 109.5
H1B N1 H1C 109.5
N1 C2 C3 108.0(3)
N1 C2 H2A 110.1
C3 C2 H2A 110.1
N1 C2 H2B 110.1
C3 C2 H2B 110.1
H2A C2 H2B 108.4
N4 C3 C2 111.2(3)
N4 C3 H3A 109.4
C2 C3 H3A 109.4
N4 C3 H3B 109.4
C2 C3 H3B 109.4
H3A C3 H3B 108.0
N4 C5 H5A 109.5
N4 C5 H5B 109.5
H5A C5 H5B 109.5
N4 C5 H5C 109.5
H5A C5 H5C 109.5
H5B C5 H5C 109.5

loop_
_geom_bond_atom_site_label_1
_geom_bond_atom_site_label_2
_geom_bond_site_symmetry_2
_geom_bond_distance
_geom_bond_publ_flag
I1 Cd . 2.7959(8) ?
I2 Cd . 2.7855(7) ?
I3 Cd . 2.7739(7) ?
I4 Cd . 2.7681(7) ?
N4 C5 . 1.490(6) ?
N4 C3 . 1.494(5) ?
N4 H4A . 0.9200 ?
N4 H4B . 0.9200 ?
N1 C2 . 1.488(5) ?
N1 H1A . 0.9100 ?
N1 H1B . 0.9100 ?
N1 H1C . 0.9100 ?
C2 C3 . 1.525(6) ?
C2 H2A . 0.9900 ?
C2 H2B . 0.9900 ?
C3 H3A . 0.9900 ?
C3 H3B . 0.9900 ?
C5 H5A . 0.9800 ?
C5 H5B . 0.9800 ?
C5 H5C . 0.9800 ?

loop_
_geom_hbond_atom_site_label_D
_geom_hbond_atom_site_label_H
_geom_hbond_atom_site_label_A
_geom_hbond_site_symmetry_A
_geom_hbond_distance_DH
_geom_hbond_distance_HA
_geom_hbond_distance_DA
_geom_hbond_angle_DHA
N4 H4A I4 2_544 0.92 3.01 3.652(4) 129
N4 H4A I2 2_544 0.92 3.15 3.695(4) 120
N4 H4B I1 4_475 0.92 2.76 3.565(4) 147
N1 H1A I3 . 0.91 2.81 3.526(4) 136
N1 H1A I4 3_575 0.91 3.27 3.779(4) 118
N1 H1B I1 3_565 0.91 3.07 3.691(4) 127
N1 H1B I3 3_565 0.91 3.27 3.945(4) 133
N1 H1C I2 1_455 0.91 2.70 3.607(4) 177
